data_4086069
loop_
_publ_author_name
'Ilg, R.'
'Troegel, D.'
'Burschka, C.'
'Tacke, R.'

_publ_section_title
;
 Tetrafunctional silanes of the formula type Si (C H2)4 X (X = S Ac, S H,
 O Ac, O H, Br, I)
;
_journal_name_full Organometallics
_journal_page_first 548
_journal_page_last 551
_journal_volume 25
_journal_year 2006
_chemical_formula_sum 'C4 H8 I4 Si'
_chemical_name_systematic 'Si (C H2 I)4'
_space_group_IT_number 19
_symmetry_space_group_name_Hall 'P 2ac 2ab'
_symmetry_space_group_name_H-M 'P 21 21 21'
_cell_angle_alpha 90
_cell_angle_beta 90
_cell_angle_gamma 90
_cell_formula_units_Z 8
_cell_length_a 9.3971
_cell_length_b 9.4013
_cell_length_c 27.0781
_cell_volume 2392.214
_citation_journal_id_ASTM ORGND7
_cod_data_source_file Ilg_ORGND7_2006_640.cif
_cod_data_source_block C4H8I4Si1
_cod_original_formula_sum 'C4 H8 I4 Si1'
_cod_database_code 4086069

loop_
_symmetry_equiv_pos_as_xyz
x,y,z
-x+1/2,-y,z+1/2
x+1/2,-y+1/2,-z
-x,y+1/2,-z+1/2

loop_
_atom_site_label
_atom_site_type_symbol
_atom_site_fract_x
_atom_site_fract_y
_atom_site_fract_z
_atom_site_occupancy
_atom_site_U_iso_or_equiv
H16 H-1 0.6899 -0.1843 0 1 0.0
H7 H-1 0.2506 0.5398 0.2696 1 0.0
I7 I-1 0.67692 0.2762 0.13504 1 0.0
H1 H-1 -0.0189 0.4845 0.1554 1 0.0
H9 H-1 0.8833 -0.0188 0.1226 1 0.0
H3 H-1 0.2099 0.2569 0.213 1 0.0
C8 C+2 0.6184 -0.1333 0.0201 1 0.0
C1 C+2 0.0255 0.5296 0.1846 1 0.0
H2 H-1 0.0079 0.6332 0.1827 1 0.0
C5 C+2 0.8311 -0.0896 0.1025 1 0.0
H5 H-1 0.2622 0.5277 0.0974 1 0.0
I1 I-1 -0.07062 0.44562 0.25095 1 0.0
I8 I-1 0.45886 -0.04587 -0.02798 1 0.0
I6 I-1 1.01689 0.03594 -0.00488 1 0.0
H13 H-1 0.5187 0.0505 0.1135 1 0.0
I5 I-1 0.7089 -0.2284 0.15078 1 0.0
H14 H-1 0.5105 0.1572 0.0674 1 0.0
C4 C+2 0.301 0.5761 0.2401 1 0.0
C3 C+2 0.3008 0.5763 0.1269 1 0.0
H12 H-1 0.7593 0.1517 -0.0112 1 0.0
C7 C+2 0.5757 0.1127 0.0916 1 0.0
Si2 Si+4 0.711 0.0039 0.05838 1 0.0
H4 H-1 0.3578 0.282 0.1849 1 0.0
H11 H-1 0.8349 0.2164 0.0368 1 0.0
Si1 Si+4 0.2214 0.4956 0.1837 1 0.0
C6 C+2 0.8162 0.1273 0.0184 1 0.0
H6 H-1 0.4051 0.5619 0.1273 1 0.0
I4 I-1 0.52467 0.52719 0.24619 1 0.0
H15 H-1 0.5731 -0.2036 0.0424 1 0.0
H10 H-1 0.9018 -0.1466 0.084 1 0.0
C2 C+2 0.2541 0.3001 0.1834 1 0.0
H8 H-1 0.2884 0.6806 0.239 1 0.0
I2 I-1 0.16716 0.20146 0.11776 1 0.0
I3 I-1 0.25536 0.80115 0.12208 1 0.0
